data_4036511
loop_
_publ_author_name
'V\'elez Del Burgo, Ander'
'Ochoa de Retana, Ana M.'
'de Los Santos, Jes\'us M'
'Palacios, Francisco'

_publ_section_title
;
 Reaction of 2H-Azirine-Phosphine Oxides and -Phosphonates with Enolates
 Derived from \b-Keto Esters.
;
_journal_issue 1
_journal_name_full 'The Journal of organic chemistry'
_journal_page_first 100
_journal_page_last 108
_journal_paper_doi 10.1021/acs.joc.5b02347
_journal_volume 81
_journal_year 2016
_chemical_formula_moiety 'C28 H30 N O5 P'
_chemical_formula_sum 'C28 H30 N O5 P'
_chemical_formula_weight 491.50
_space_group_IT_number 14
_space_group_name_Hall '-P 2yn'
_space_group_name_H-M_alt 'P 1 21/n 1'
_symmetry_cell_setting monoclinic
_symmetry_space_group_name_Hall '-P 2yn'
_symmetry_space_group_name_H-M 'P 1 21/n 1'
_atom_sites_solution_hydrogens geom
_atom_sites_solution_primary direct
_atom_sites_solution_secondary difmap
_audit_creation_method SHELXL-97
_cell_angle_alpha 90.00
_cell_angle_beta 102.530(7)
_cell_angle_gamma 90.00
_cell_formula_units_Z 4
_cell_length_a 9.554(4)
_cell_length_b 25.347(10)
_cell_length_c 12.978(5)
_cell_measurement_reflns_used 3417
_cell_measurement_temperature 298(2)
_cell_measurement_theta_max 25.46
_cell_measurement_theta_min 2.27
_cell_volume 3068(2)
_computing_cell_refinement 'Bruker SMART'
_computing_data_collection 'Bruker SMART'
_computing_data_reduction 'Bruker SAINT'
_computing_molecular_graphics 'Bruker SHELXTL'
_computing_publication_material 'Bruker SHELXTL'
_computing_structure_refinement 'SHELXL-97 (Sheldrick, 1997)'
_computing_structure_solution 'SHELXS-97 (Sheldrick, 1990)'
_diffrn_ambient_temperature 298(2)
_diffrn_measured_fraction_theta_full 1.000
_diffrn_measured_fraction_theta_max 1.000
_diffrn_measurement_device_type 'CCD area detector'
_diffrn_measurement_method 'omega scans'
_diffrn_radiation_monochromator graphite
_diffrn_radiation_source 'fine-focus sealed tube'
_diffrn_radiation_type MoK\a
_diffrn_radiation_wavelength 0.71073
_diffrn_reflns_av_R_equivalents 0.2079
_diffrn_reflns_av_sigmaI/netI 0.1083
_diffrn_reflns_limit_h_max 11
_diffrn_reflns_limit_h_min -11
_diffrn_reflns_limit_k_max 30
_diffrn_reflns_limit_k_min -30
_diffrn_reflns_limit_l_max 15
_diffrn_reflns_limit_l_min -15
_diffrn_reflns_number 29988
_diffrn_reflns_theta_full 25.00
_diffrn_reflns_theta_max 25.00
_diffrn_reflns_theta_min 1.61
_diffrn_standards_decay_% 0
_exptl_absorpt_coefficient_mu 0.122
_exptl_absorpt_correction_type none
_exptl_crystal_colour COLOURLESS
_exptl_crystal_density_diffrn 1.064
_exptl_crystal_density_method 'not measured'
_exptl_crystal_description prism
_exptl_crystal_F_000 1040
_exptl_crystal_size_max 0.30
_exptl_crystal_size_mid 0.30
_exptl_crystal_size_min 0.30
_refine_diff_density_max 1.105
_refine_diff_density_min -0.500
_refine_diff_density_rms 0.196
_refine_ls_extinction_method none
_refine_ls_goodness_of_fit_ref 1.014
_refine_ls_hydrogen_treatment constr
_refine_ls_matrix_type full
_refine_ls_number_parameters 320
_refine_ls_number_reflns 5413
_refine_ls_number_restraints 0
_refine_ls_restrained_S_all 1.014
_refine_ls_R_factor_all 0.1332
_refine_ls_R_factor_gt 0.0939
_refine_ls_shift/su_max 0.002
_refine_ls_shift/su_mean 0.000
_refine_ls_structure_factor_coef Fsqd
_refine_ls_weighting_details 'calc w=1/[\s^2^(Fo^2^)+(0.1752P)^2^+0.0000P] where P=(Fo^2^+2Fc^2^)/3'
_refine_ls_weighting_scheme calc
_refine_ls_wR_factor_gt 0.2851
_refine_ls_wR_factor_ref 0.3047
_reflns_number_gt 3148
_reflns_number_total 5413
_reflns_threshold_expression >2sigma(I)
_cod_data_source_file DATOSm.cif
_cod_data_source_block c:\resolucion\avmp150\datosm
_cod_depositor_comments
;
The following automatic conversions were performed:

data item '_symmetry_cell_setting' value 'Monoclinic' was changed to
'monoclinic' in accordance with the
/home/saulius/struct/COD-crude-data/automatic-downloads/DataCite-retrospective/ACS/depositions/lib/dictionaries/cif_core.dic
dictionary named 'cif_core.dic' version 2.4.2 last updated on
2011-04-26.

Automatic conversion script
Id: cif_fix_values 6909 2019-04-08 15:41:33Z antanas 
;
_cod_original_sg_symbol_Hall '-p 2yn'
_cod_original_sg_symbol_H-M P2(1)/n
_cod_database_code 4036511

loop_
_symmetry_equiv_pos_as_xyz
'x, y, z'
'-x+1/2, y+1/2, -z+1/2'
'-x, -y, -z'
'x-1/2, -y-1/2, z-1/2'

loop_
_atom_site_label
_atom_site_type_symbol
_atom_site_fract_x
_atom_site_fract_y
_atom_site_fract_z
_atom_site_U_iso_or_equiv
_atom_site_adp_type
_atom_site_occupancy
_atom_site_symmetry_multiplicity
_atom_site_calc_flag
_atom_site_refinement_flags
O1 O 1.0997(3) 0.95111(11) 1.0666(2) 0.0593(9) Uani 1 1 d .
O2 O 0.5960(4) 0.89821(14) 0.8681(3) 0.0834(12) Uani 1 1 d .
H1 H 0.5099 0.9042 0.8492 0.125 Uiso 1 1 calc R
O3 O 0.5964(3) 0.98637(13) 0.8852(3) 0.0674(9) Uani 1 1 d .
O4 O 0.9563(5) 0.85563(17) 0.5876(3) 0.0942(13) Uani 1 1 d .
O5 O 1.1552(4) 0.83966(19) 0.6997(3) 0.1005(14) Uani 1 1 d .
P1 P 1.03218(12) 0.89903(4) 1.04510(8) 0.0430(4) Uani 1 1 d .
N1 N 0.8016(4) 0.94391(13) 0.9250(3) 0.0456(9) Uani 1 1 d .
C1 C 1.1596(4) 0.84901(16) 1.0324(3) 0.0453(10) Uani 1 1 d .
C2 C 1.2830(5) 0.8637(2) 1.0035(5) 0.0754(16) Uani 1 1 d .
H2 H 1.3000 0.8992 0.9923 0.090 Uiso 1 1 calc R
C3 C 1.3835(6) 0.8260(3) 0.9907(5) 0.097(2) Uani 1 1 d .
H3 H 1.4666 0.8365 0.9701 0.116 Uiso 1 1 calc R
C4 C 1.3615(6) 0.7735(2) 1.0081(4) 0.0763(16) Uani 1 1 d .
H4 H 1.4292 0.7484 0.9995 0.092 Uiso 1 1 calc R
C5 C 1.2418(6) 0.75895(19) 1.0373(4) 0.0635(13) Uani 1 1 d .
H5 H 1.2273 0.7235 1.0503 0.076 Uiso 1 1 calc R
C6 C 1.1388(5) 0.79543(17) 1.0486(3) 0.0546(11) Uani 1 1 d .
H6 H 1.0550 0.7842 1.0672 0.066 Uiso 1 1 calc R
C7 C 0.9425(5) 0.87826(18) 1.1462(3) 0.0521(11) Uani 1 1 d .
C8 C 0.8283(6) 0.8433(2) 1.1309(4) 0.0730(15) Uani 1 1 d .
H8 H 0.7904 0.8299 1.0640 0.088 Uiso 1 1 calc R
C9 C 0.7699(8) 0.8282(3) 1.2168(6) 0.099(2) Uani 1 1 d .
H9 H 0.6938 0.8045 1.2064 0.119 Uiso 1 1 calc R
C10 C 0.8227(9) 0.8476(3) 1.3143(5) 0.106(3) Uani 1 1 d .
H10 H 0.7836 0.8368 1.3706 0.127 Uiso 1 1 calc R
C11 C 0.9335(9) 0.8830(3) 1.3310(4) 0.097(2) Uani 1 1 d .
H11 H 0.9679 0.8968 1.3982 0.116 Uiso 1 1 calc R
C12 C 0.9956(6) 0.8987(2) 1.2470(4) 0.0711(15) Uani 1 1 d .
H12 H 1.0714 0.9225 1.2586 0.085 Uiso 1 1 calc R
C13 C 0.8930(4) 0.89763(15) 0.9223(3) 0.0408(9) Uani 1 1 d .
H13 H 0.8345 0.8660 0.9235 0.049 Uiso 1 1 calc R
C14 C 0.6595(5) 0.93909(19) 0.8907(4) 0.0534(11) Uani 1 1 d .
C15 C 0.4438(6) 0.9866(2) 0.8514(5) 0.0894(18) Uani 1 1 d .
H15A H 0.4009 0.9706 0.9050 0.107 Uiso 1 1 calc R
H15B H 0.4153 0.9663 0.7869 0.107 Uiso 1 1 calc R
C16 C 0.3938(8) 1.0411(3) 0.8329(6) 0.118(2) Uani 1 1 d .
H16A H 0.4466 1.0584 0.7876 0.177 Uiso 1 1 calc R
H16B H 0.4084 1.0595 0.8991 0.177 Uiso 1 1 calc R
H16C H 0.2935 1.0412 0.8001 0.177 Uiso 1 1 calc R
C17 C 0.9567(4) 0.89491(16) 0.8254(3) 0.0437(10) Uani 1 1 d .
C18 C 1.0227(6) 0.94582(19) 0.7979(4) 0.0656(14) Uani 1 1 d .
H18A H 0.9480 0.9700 0.7668 0.098 Uiso 1 1 calc R
H18B H 1.0820 0.9387 0.7485 0.098 Uiso 1 1 calc R
H18C H 1.0799 0.9611 0.8607 0.098 Uiso 1 1 calc R
C19 C 0.9536(5) 0.85055(17) 0.7703(3) 0.0474(10) Uani 1 1 d .
C20 C 1.0209(6) 0.84961(19) 0.6754(4) 0.0602(13) Uani 1 1 d .
C21 C 1.2279(9) 0.8369(4) 0.6115(6) 0.137(3) Uani 1 1 d .
H21A H 1.1794 0.8118 0.5593 0.164 Uiso 1 1 calc R
H21B H 1.2260 0.8712 0.5780 0.164 Uiso 1 1 calc R
C22 C 1.3689(10) 0.8211(4) 0.6498(7) 0.156(4) Uani 1 1 d .
H22A H 1.3699 0.7880 0.6857 0.234 Uiso 1 1 calc R
H22B H 1.4178 0.8472 0.6982 0.234 Uiso 1 1 calc R
H22C H 1.4162 0.8173 0.5921 0.234 Uiso 1 1 calc R
C23 C 0.8909(5) 0.79883(17) 0.7922(3) 0.0498(11) Uani 1 1 d .
C24 C 0.9775(6) 0.75372(19) 0.8062(4) 0.0641(13) Uani 1 1 d .
H24 H 1.0732 0.7567 0.8022 0.077 Uiso 1 1 calc R
C25 C 0.9250(8) 0.7052(2) 0.8258(4) 0.0825(17) Uani 1 1 d .
H25 H 0.9843 0.6757 0.8348 0.099 Uiso 1 1 calc R
C26 C 0.7842(8) 0.7008(2) 0.8320(4) 0.0840(18) Uani 1 1 d .
H26 H 0.7477 0.6681 0.8457 0.101 Uiso 1 1 calc R
C27 C 0.6969(6) 0.7440(2) 0.8180(4) 0.0745(15) Uani 1 1 d .
H27 H 0.6013 0.7408 0.8219 0.089 Uiso 1 1 calc R
C28 C 0.7511(5) 0.79274(19) 0.7979(4) 0.0603(12) Uani 1 1 d .
H28 H 0.6908 0.8219 0.7881 0.072 Uiso 1 1 calc R

loop_
_atom_site_aniso_label
_atom_site_aniso_U_11
_atom_site_aniso_U_22
_atom_site_aniso_U_33
_atom_site_aniso_U_23
_atom_site_aniso_U_13
_atom_site_aniso_U_12
O1 0.072(2) 0.0403(17) 0.0586(19) -0.0017(13) -0.0010(15) -0.0070(15)
O2 0.050(2) 0.066(3) 0.132(3) -0.018(2) 0.015(2) -0.0074(18)
O3 0.0485(19) 0.059(2) 0.093(3) 0.0030(17) 0.0118(17) 0.0097(16)
O4 0.116(3) 0.132(4) 0.036(2) 0.001(2) 0.020(2) -0.001(3)
O5 0.074(3) 0.172(4) 0.065(2) 0.015(2) 0.038(2) 0.024(3)
P1 0.0528(7) 0.0376(7) 0.0379(6) 0.0017(4) 0.0081(5) 0.0010(5)
N1 0.043(2) 0.045(2) 0.047(2) -0.0025(15) 0.0062(15) 0.0042(16)
C1 0.048(2) 0.047(2) 0.040(2) 0.0086(18) 0.0078(18) 0.005(2)
C2 0.057(3) 0.068(3) 0.108(4) 0.026(3) 0.033(3) 0.011(3)
C3 0.063(4) 0.114(5) 0.125(5) 0.023(4) 0.046(4) 0.014(4)
C4 0.078(4) 0.081(4) 0.071(3) 0.009(3) 0.017(3) 0.030(3)
C5 0.081(4) 0.051(3) 0.060(3) 0.006(2) 0.020(3) 0.019(3)
C6 0.063(3) 0.049(3) 0.054(3) 0.005(2) 0.018(2) 0.005(2)
C7 0.067(3) 0.050(3) 0.040(2) 0.0054(19) 0.014(2) 0.018(2)
C8 0.092(4) 0.076(4) 0.061(3) 0.004(3) 0.038(3) -0.012(3)
C9 0.116(5) 0.100(5) 0.100(5) 0.021(4) 0.063(4) -0.005(4)
C10 0.125(6) 0.143(7) 0.065(4) 0.045(4) 0.054(4) 0.048(5)
C11 0.125(6) 0.129(6) 0.042(3) 0.017(3) 0.033(3) 0.044(5)
C12 0.086(4) 0.082(4) 0.044(3) -0.001(2) 0.010(2) 0.020(3)
C13 0.046(2) 0.037(2) 0.040(2) -0.0024(17) 0.0095(17) -0.0011(18)
C14 0.053(3) 0.050(3) 0.058(3) -0.003(2) 0.015(2) 0.000(2)
C15 0.054(3) 0.085(4) 0.125(5) -0.003(4) 0.010(3) 0.013(3)
C16 0.092(5) 0.126(6) 0.131(6) 0.011(5) 0.011(4) 0.036(4)
C17 0.048(2) 0.051(3) 0.034(2) 0.0032(18) 0.0108(17) 0.0000(19)
C18 0.084(4) 0.063(3) 0.057(3) 0.006(2) 0.029(3) -0.010(3)
C19 0.052(3) 0.053(3) 0.036(2) -0.0028(19) 0.0087(18) 0.000(2)
C20 0.076(4) 0.060(3) 0.050(3) -0.002(2) 0.027(3) 0.002(3)
C21 0.108(6) 0.221(10) 0.104(5) 0.032(5) 0.075(5) 0.038(6)
C22 0.115(7) 0.241(11) 0.128(7) -0.002(7) 0.060(6) 0.020(7)
C23 0.065(3) 0.050(3) 0.035(2) -0.0091(18) 0.0109(19) 0.000(2)
C24 0.078(3) 0.060(3) 0.056(3) -0.004(2) 0.017(2) 0.002(3)
C25 0.111(5) 0.056(4) 0.082(4) 0.000(3) 0.024(4) 0.004(3)
C26 0.114(5) 0.068(4) 0.072(4) -0.006(3) 0.024(3) -0.022(4)
C27 0.076(4) 0.073(4) 0.076(4) -0.014(3) 0.021(3) -0.016(3)
C28 0.061(3) 0.061(3) 0.058(3) -0.013(2) 0.011(2) -0.004(2)

loop_
_atom_type_symbol
_atom_type_description
_atom_type_scat_dispersion_real
_atom_type_scat_dispersion_imag
_atom_type_scat_source
C C 0.0033 0.0016 'International Tables Vol C Tables 4.2.6.8 and 6.1.1.4'
H H 0.0000 0.0000 'International Tables Vol C Tables 4.2.6.8 and 6.1.1.4'
N N 0.0061 0.0033 'International Tables Vol C Tables 4.2.6.8 and 6.1.1.4'
O O 0.0106 0.0060 'International Tables Vol C Tables 4.2.6.8 and 6.1.1.4'
P P 0.1023 0.0942 'International Tables Vol C Tables 4.2.6.8 and 6.1.1.4'

loop_
_geom_angle_atom_site_label_1
_geom_angle_atom_site_label_2
_geom_angle_atom_site_label_3
_geom_angle
C14 O2 H1 109.5
C14 O3 C15 116.1(4)
C20 O5 C21 116.0(5)
O1 P1 C1 112.0(2)
O1 P1 C7 112.6(2)
C1 P1 C7 107.58(19)
O1 P1 C13 112.73(17)
C1 P1 C13 106.53(18)
C7 P1 C13 104.9(2)
C14 N1 C13 119.0(3)
C2 C1 C6 117.9(4)
C2 C1 P1 118.5(3)
C6 C1 P1 123.6(3)
C1 C2 C3 120.3(5)
C1 C2 H2 119.8
C3 C2 H2 119.8
C4 C3 C2 120.9(5)
C4 C3 H3 119.6
C2 C3 H3 119.6
C5 C4 C3 119.0(5)
C5 C4 H4 120.5
C3 C4 H4 120.5
C4 C5 C6 121.4(5)
C4 C5 H5 119.3
C6 C5 H5 119.3
C5 C6 C1 120.5(4)
C5 C6 H6 119.7
C1 C6 H6 119.7
C8 C7 C12 119.0(4)
C8 C7 P1 124.7(3)
C12 C7 P1 116.3(4)
C7 C8 C9 119.8(6)
C7 C8 H8 120.1
C9 C8 H8 120.1
C10 C9 C8 120.9(7)
C10 C9 H9 119.6
C8 C9 H9 119.6
C9 C10 C11 120.4(6)
C9 C10 H10 119.8
C11 C10 H10 119.8
C10 C11 C12 120.3(6)
C10 C11 H11 119.8
C12 C11 H11 119.8
C7 C12 C11 119.5(6)
C7 C12 H12 120.2
C11 C12 H12 120.2
N1 C13 C17 113.9(3)
N1 C13 P1 106.6(2)
C17 C13 P1 112.0(3)
N1 C13 H13 108.0
C17 C13 H13 108.0
P1 C13 H13 108.0
O2 C14 O3 124.1(4)
O2 C14 N1 125.5(4)
O3 C14 N1 110.4(4)
O3 C15 C16 109.2(5)
O3 C15 H15A 109.8
C16 C15 H15A 109.8
O3 C15 H15B 109.8
C16 C15 H15B 109.8
H15A C15 H15B 108.3
C15 C16 H16A 109.5
C15 C16 H16B 109.5
H16A C16 H16B 109.5
C15 C16 H16C 109.5
H16A C16 H16C 109.5
H16B C16 H16C 109.5
C19 C17 C18 123.8(4)
C19 C17 C13 121.3(4)
C18 C17 C13 114.9(3)
C17 C18 H18A 109.5
C17 C18 H18B 109.5
H18A C18 H18B 109.5
C17 C18 H18C 109.5
H18A C18 H18C 109.5
H18B C18 H18C 109.5
C17 C19 C23 127.1(4)
C17 C19 C20 119.3(4)
C23 C19 C20 113.6(3)
O4 C20 O5 123.3(5)
O4 C20 C19 124.0(5)
O5 C20 C19 112.6(4)
C22 C21 O5 108.7(7)
C22 C21 H21A 109.9
O5 C21 H21A 109.9
C22 C21 H21B 109.9
O5 C21 H21B 109.9
H21A C21 H21B 108.3
C21 C22 H22A 109.5
C21 C22 H22B 109.5
H22A C22 H22B 109.5
C21 C22 H22C 109.5
H22A C22 H22C 109.5
H22B C22 H22C 109.5
C28 C23 C24 117.4(4)
C28 C23 C19 123.2(4)
C24 C23 C19 119.4(4)
C25 C24 C23 121.7(5)
C25 C24 H24 119.1
C23 C24 H24 119.1
C26 C25 C24 119.1(6)
C26 C25 H25 120.4
C24 C25 H25 120.4
C27 C26 C25 120.4(6)
C27 C26 H26 119.8
C25 C26 H26 119.8
C26 C27 C28 119.9(5)
C26 C27 H27 120.0
C28 C27 H27 120.0
C23 C28 C27 121.5(5)
C23 C28 H28 119.3
C27 C28 H28 119.3

loop_
_geom_bond_atom_site_label_1
_geom_bond_atom_site_label_2
_geom_bond_distance
O1 P1 1.469(3)
O2 C14 1.204(5)
O2 H1 0.8200
O3 C14 1.336(5)
O3 C15 1.429(6)
O4 C20 1.182(6)
O5 C20 1.279(6)
O5 C21 1.464(7)
P1 C1 1.790(4)
P1 C7 1.795(5)
P1 C13 1.841(4)
N1 C14 1.339(6)
N1 C13 1.468(5)
C1 C2 1.365(6)
C1 C6 1.395(6)
C2 C3 1.390(8)
C2 H2 0.9300
C3 C4 1.375(8)
C3 H3 0.9300
C4 C5 1.332(7)
C4 H4 0.9300
C5 C6 1.381(6)
C5 H5 0.9300
C6 H6 0.9300
C7 C8 1.386(7)
C7 C12 1.397(6)
C8 C9 1.404(7)
C8 H8 0.9300
C9 C10 1.349(10)
C9 H9 0.9300
C10 C11 1.369(10)
C10 H10 0.9300
C11 C12 1.406(8)
C11 H11 0.9300
C12 H12 0.9300
C13 C17 1.513(5)
C13 H13 0.9800
C15 C16 1.465(9)
C15 H15A 0.9700
C15 H15B 0.9700
C16 H16A 0.9600
C16 H16B 0.9600
C16 H16C 0.9600
C17 C19 1.329(5)
C17 C18 1.512(6)
C18 H18A 0.9600
C18 H18B 0.9600
C18 H18C 0.9600
C19 C23 1.494(6)
C19 C20 1.508(6)
C21 C22 1.389(10)
C21 H21A 0.9700
C21 H21B 0.9700
C22 H22A 0.9600
C22 H22B 0.9600
C22 H22C 0.9600
C23 C28 1.362(7)
C23 C24 1.400(6)
C24 C25 1.374(7)
C24 H24 0.9300
C25 C26 1.370(8)
C25 H25 0.9300
C26 C27 1.366(8)
C26 H26 0.9300
C27 C28 1.385(7)
C27 H27 0.9300
C28 H28 0.9300

loop_
_geom_torsion_atom_site_label_1
_geom_torsion_atom_site_label_2
_geom_torsion_atom_site_label_3
_geom_torsion_atom_site_label_4
_geom_torsion
O1 P1 C1 C2 -24.4(5)
C7 P1 C1 C2 -148.6(4)
C13 P1 C1 C2 99.3(4)
O1 P1 C1 C6 156.8(3)
C7 P1 C1 C6 32.5(4)
C13 P1 C1 C6 -79.5(4)
C6 C1 C2 C3 0.2(8)
P1 C1 C2 C3 -178.7(5)
C1 C2 C3 C4 -0.8(10)
C2 C3 C4 C5 0.2(10)
C3 C4 C5 C6 1.1(8)
C4 C5 C6 C1 -1.8(7)
C2 C1 C6 C5 1.0(7)
P1 C1 C6 C5 179.9(3)
O1 P1 C7 C8 154.0(4)
C1 P1 C7 C8 -82.1(5)
C13 P1 C7 C8 31.1(5)
O1 P1 C7 C12 -27.2(4)
C1 P1 C7 C12 96.7(4)
C13 P1 C7 C12 -150.2(3)
C12 C7 C8 C9 -1.3(8)
P1 C7 C8 C9 177.4(4)
C7 C8 C9 C10 0.6(9)
C8 C9 C10 C11 0.8(10)
C9 C10 C11 C12 -1.4(10)
C8 C7 C12 C11 0.7(7)
P1 C7 C12 C11 -178.1(4)
C10 C11 C12 C7 0.6(9)
C14 N1 C13 C17 96.1(4)
C14 N1 C13 P1 -139.8(3)
O1 P1 C13 N1 -47.8(3)
C1 P1 C13 N1 -171.0(3)
C7 P1 C13 N1 75.1(3)
O1 P1 C13 C17 77.5(3)
C1 P1 C13 C17 -45.8(3)
C7 P1 C13 C17 -159.6(3)
C15 O3 C14 O2 0.9(7)
C15 O3 C14 N1 -178.9(4)
C13 N1 C14 O2 8.9(7)
C13 N1 C14 O3 -171.3(3)
C14 O3 C15 C16 -170.9(5)
N1 C13 C17 C19 -133.1(4)
P1 C13 C17 C19 105.7(4)
N1 C13 C17 C18 46.9(5)
P1 C13 C17 C18 -74.2(4)
C18 C17 C19 C23 180.0(4)
C13 C17 C19 C23 0.1(7)
C18 C17 C19 C20 1.0(7)
C13 C17 C19 C20 -178.9(4)
C21 O5 C20 O4 1.0(9)
C21 O5 C20 C19 178.7(5)
C17 C19 C20 O4 -96.5(6)
C23 C19 C20 O4 84.3(6)
C17 C19 C20 O5 85.8(6)
C23 C19 C20 O5 -93.3(5)
C20 O5 C21 C22 -174.6(8)
C17 C19 C23 C28 57.8(6)
C20 C19 C23 C28 -123.2(5)
C17 C19 C23 C24 -123.2(5)
C20 C19 C23 C24 55.8(5)
C28 C23 C24 C25 -0.5(6)
C19 C23 C24 C25 -179.6(4)
C23 C24 C25 C26 -0.1(8)
C24 C25 C26 C27 0.5(8)
C25 C26 C27 C28 -0.3(8)
C24 C23 C28 C27 0.7(6)
C19 C23 C28 C27 179.7(4)
C26 C27 C28 C23 -0.3(7)
